data_7107068
loop_
_publ_author_name
'Alessandro Del Grosso'
'Matthew  Helm'
'Sophia A. Solomon'
'Dolores Caras-Quintero'
'Michael Ingleson'

_publ_section_title
;
 Simple inexpensive boron electrophiles for direct arene borylation
;
_journal_name_full Chem.Commun.
_journal_page_first 12459
_journal_paper_doi 10.1039/c1cc14226g
_journal_volume 47
_journal_year 2011
_chemical_formula_moiety 'C7 H9 B1 Cl2 N1, Al1 Cl4'
_chemical_formula_sum 'C7 H9 Al B Cl6 N'
_chemical_formula_weight 357.64
_chemical_name_systematic
;
?
;
_space_group_IT_number 14
_symmetry_cell_setting monoclinic
_symmetry_space_group_name_Hall '-P 2yn'
_symmetry_space_group_name_H-M 'P 1 21/n 1'
_atom_sites_solution_hydrogens geom
_atom_sites_solution_primary direct
_atom_sites_solution_secondary difmap
_audit_creation_method SHELXL-97
_cell_angle_alpha 90.000(5)
_cell_angle_beta 99.057(5)
_cell_angle_gamma 90.000(5)
_cell_formula_units_Z 4
_cell_length_a 7.345(5)
_cell_length_b 13.689(5)
_cell_length_c 14.699(5)
_cell_measurement_reflns_used 3750
_cell_measurement_temperature 100(2)
_cell_measurement_theta_max 28.3574
_cell_measurement_theta_min 2.9275
_cell_volume 1459.5(12)
_computing_cell_refinement
;
CrysAlisPro, Oxford Diffraction Ltd.,
Version 1.171.33.52 (release 06-11-2009 CrysAlis171 .NET)
(compiled Nov 6 2009,16:24:50)
;
_computing_data_collection
;
CrysAlisPro, Oxford Diffraction Ltd.,
Version 1.171.33.52 (release 06-11-2009 CrysAlis171 .NET)
(compiled Nov 6 2009,16:24:50)
;
_computing_data_reduction
;
CrysAlisPro, Oxford Diffraction Ltd.,
Version 1.171.33.52 (release 06-11-2009 CrysAlis171 .NET)
(compiled Nov 6 2009,16:24:50)
;
_computing_molecular_graphics 'SHELXL-97 (Sheldrick, 1997)'
_computing_publication_material 'SHELXL-97 (Sheldrick, 1997)'
_computing_structure_refinement 'SHELXL-97 (Sheldrick, 1997)'
_computing_structure_solution 'SHELXS-97 (Sheldrick, 1990)'
_diffrn_ambient_temperature 100(2)
_diffrn_detector_area_resol_mean 8.3367
_diffrn_measured_fraction_theta_full 0.996
_diffrn_measured_fraction_theta_max 0.996
_diffrn_measurement_device_type 'Oxford Diffraction XCalibur 2'
_diffrn_measurement_method 'phi and omega'
_diffrn_radiation_monochromator graphite
_diffrn_radiation_source 'Enhance (Mo) X-ray Source'
_diffrn_radiation_type MoK\a
_diffrn_radiation_wavelength 0.71073
_diffrn_reflns_av_R_equivalents 0.0436
_diffrn_reflns_av_sigmaI/netI 0.0500
_diffrn_reflns_limit_h_max 7
_diffrn_reflns_limit_h_min -8
_diffrn_reflns_limit_k_max 16
_diffrn_reflns_limit_k_min -16
_diffrn_reflns_limit_l_max 17
_diffrn_reflns_limit_l_min -17
_diffrn_reflns_number 8580
_diffrn_reflns_theta_full 25.02
_diffrn_reflns_theta_max 25.02
_diffrn_reflns_theta_min 3.94
_exptl_absorpt_coefficient_mu 1.208
_exptl_absorpt_correction_T_max 0.8887
_exptl_absorpt_correction_T_min 0.7941
_exptl_absorpt_correction_type multi-scan
_exptl_absorpt_process_details
;
CrysAlisPro, Oxford Diffraction Ltd.,
Version 1.171.33.52 (release 06-11-2009 CrysAlis171 .NET)
(compiled Nov 6 2009,16:24:50)
Empirical absorption correction using spherical harmonics,
implemented in SCALE3 ABSPACK scaling algorithm.
;
_exptl_crystal_colour colorless
_exptl_crystal_density_diffrn 1.628
_exptl_crystal_density_method 'not measured'
_exptl_crystal_description needle
_exptl_crystal_F_000 712
_exptl_crystal_size_max 0.20
_exptl_crystal_size_mid 0.11
_exptl_crystal_size_min 0.10
_refine_diff_density_max 0.331
_refine_diff_density_min -0.242
_refine_diff_density_rms 0.069
_refine_ls_extinction_method none
_refine_ls_goodness_of_fit_ref 0.897
_refine_ls_hydrogen_treatment constr
_refine_ls_matrix_type full
_refine_ls_number_parameters 147
_refine_ls_number_reflns 2576
_refine_ls_number_restraints 0
_refine_ls_restrained_S_all 0.897
_refine_ls_R_factor_all 0.0433
_refine_ls_R_factor_gt 0.0288
_refine_ls_shift/su_max 0.001
_refine_ls_shift/su_mean 0.000
_refine_ls_structure_factor_coef Fsqd
_refine_ls_weighting_details 'calc w=1/[\s^2^(Fo^2^)+(0.0286P)^2^+0.0000P] where P=(Fo^2^+2Fc^2^)/3'
_refine_ls_weighting_scheme calc
_refine_ls_wR_factor_gt 0.0576
_refine_ls_wR_factor_ref 0.0599
_reflns_number_gt 1937
_reflns_number_total 2576
_reflns_threshold_expression >2sigma(I)
_cod_data_source_file c1cc14226g.txt
_cod_data_source_block c:\workdo~1\crystals\omji117\omji117
_cod_original_sg_symbol_H-M P21/n
_cod_database_code 7107068

loop_
_symmetry_equiv_pos_as_xyz
'x, y, z'
'-x+1/2, y+1/2, -z+1/2'
'-x, -y, -z'
'x-1/2, -y-1/2, z-1/2'

loop_
_atom_site_label
_atom_site_type_symbol
_atom_site_fract_x
_atom_site_fract_y
_atom_site_fract_z
_atom_site_U_iso_or_equiv
_atom_site_adp_type
_atom_site_occupancy
_atom_site_symmetry_multiplicity
_atom_site_calc_flag
_atom_site_refinement_flags
Cl6 Cl 0.16215(8) 0.24226(4) 0.77020(4) 0.02244(16) Uani 1 1 d .
Cl5 Cl 0.05677(8) 0.41889(5) 0.60447(4) 0.02321(16) Uani 1 1 d .
Cl4 Cl 0.38161(8) 0.46905(5) 0.80058(4) 0.02185(16) Uani 1 1 d .
Cl3 Cl -0.08201(8) 0.45126(5) 0.81940(4) 0.02362(17) Uani 1 1 d .
Cl1 Cl 0.09911(9) 0.19947(5) 1.16054(4) 0.02925(18) Uani 1 1 d .
Cl2 Cl 0.23323(9) 0.34265(5) 1.03069(5) 0.02916(18) Uani 1 1 d .
Al1 Al 0.12963(9) 0.39569(5) 0.74913(5) 0.01545(18) Uani 1 1 d .
C5 C -0.2375(3) 0.27594(17) 0.97019(16) 0.0152(5) Uani 1 1 d .
C4 C -0.3799(3) 0.24395(18) 0.90570(16) 0.0175(6) Uani 1 1 d .
H4 H -0.4930 0.2790 0.8962 0.021 Uiso 1 1 calc R
C7 C 0.1294(3) 0.09210(18) 0.94882(17) 0.0209(6) Uani 1 1 d .
H7A H 0.2285 0.1402 0.9494 0.031 Uiso 1 1 calc R
H7B H 0.1364 0.0440 0.9001 0.031 Uiso 1 1 calc R
H7C H 0.1430 0.0589 1.0086 0.031 Uiso 1 1 calc R
C2 C -0.1961(3) 0.11124(18) 0.86671(17) 0.0187(6) Uani 1 1 d .
H2 H -0.1825 0.0550 0.8305 0.022 Uiso 1 1 calc R
C6 C -0.2501(3) 0.36227(18) 1.03100(18) 0.0233(6) Uani 1 1 d .
H6A H -0.2718 0.3400 1.0917 0.035 Uiso 1 1 calc R
H6B H -0.3523 0.4042 1.0036 0.035 Uiso 1 1 calc R
H6C H -0.1346 0.3993 1.0376 0.035 Uiso 1 1 calc R
C3 C -0.3609(3) 0.16200(18) 0.85480(17) 0.0199(6) Uani 1 1 d .
H3 H -0.4615 0.1398 0.8110 0.024 Uiso 1 1 calc R
N1 N -0.0753(2) 0.22407(14) 0.98208(13) 0.0138(5) Uani 1 1 d .
C1 C -0.0524(3) 0.14270(17) 0.93112(17) 0.0154(5) Uani 1 1 d .
B1 B 0.0811(4) 0.2552(2) 1.0555(2) 0.0183(7) Uani 1 1 d .

loop_
_atom_site_aniso_label
_atom_site_aniso_U_11
_atom_site_aniso_U_22
_atom_site_aniso_U_33
_atom_site_aniso_U_23
_atom_site_aniso_U_13
_atom_site_aniso_U_12
Cl6 0.0239(3) 0.0162(3) 0.0267(4) 0.0038(3) 0.0023(3) -0.0008(3)
Cl5 0.0227(3) 0.0304(4) 0.0155(3) 0.0045(3) -0.0002(3) -0.0046(3)
Cl4 0.0173(3) 0.0215(4) 0.0257(4) -0.0030(3) 0.0003(3) -0.0031(3)
Cl3 0.0182(3) 0.0316(4) 0.0216(4) 0.0003(3) 0.0049(3) 0.0043(3)
Cl1 0.0291(4) 0.0425(5) 0.0149(4) 0.0023(3) -0.0004(3) 0.0027(3)
Cl2 0.0202(4) 0.0329(4) 0.0340(4) -0.0042(3) 0.0034(3) -0.0088(3)
Al1 0.0138(4) 0.0171(4) 0.0150(4) 0.0012(3) 0.0008(3) -0.0007(3)
C5 0.0146(13) 0.0182(13) 0.0141(13) 0.0058(11) 0.0063(11) -0.0020(11)
C4 0.0122(13) 0.0203(14) 0.0200(14) 0.0063(12) 0.0027(11) 0.0010(11)
C7 0.0201(14) 0.0213(15) 0.0205(15) -0.0002(12) 0.0008(11) 0.0049(11)
C2 0.0227(14) 0.0145(13) 0.0192(14) -0.0005(11) 0.0037(12) -0.0008(11)
C6 0.0194(14) 0.0256(15) 0.0257(16) -0.0047(13) 0.0058(12) 0.0042(12)
C3 0.0197(14) 0.0224(15) 0.0162(14) 0.0027(12) -0.0010(11) -0.0059(11)
N1 0.0102(10) 0.0173(11) 0.0140(11) 0.0030(9) 0.0017(9) 0.0009(9)
C1 0.0200(13) 0.0143(13) 0.0125(13) 0.0017(11) 0.0045(11) 0.0018(11)
B1 0.0139(15) 0.0229(17) 0.0185(16) -0.0052(14) 0.0037(13) 0.0086(12)

loop_
_atom_type_symbol
_atom_type_description
_atom_type_scat_dispersion_real
_atom_type_scat_dispersion_imag
_atom_type_scat_source
C C 0.0033 0.0016 'International Tables Vol C Tables 4.2.6.8 and 6.1.1.4'
H H 0.0000 0.0000 'International Tables Vol C Tables 4.2.6.8 and 6.1.1.4'
Al Al 0.0645 0.0514 'International Tables Vol C Tables 4.2.6.8 and 6.1.1.4'
Cl Cl 0.1484 0.1585 'International Tables Vol C Tables 4.2.6.8 and 6.1.1.4'
B B 0.0013 0.0007 'International Tables Vol C Tables 4.2.6.8 and 6.1.1.4'
N N 0.0061 0.0033 'International Tables Vol C Tables 4.2.6.8 and 6.1.1.4'

loop_
_geom_angle_atom_site_label_1
_geom_angle_atom_site_label_2
_geom_angle_atom_site_label_3
_geom_angle
Cl6 Al1 Cl5 107.24(4)
Cl6 Al1 Cl4 109.92(4)
Cl5 Al1 Cl4 110.51(4)
Cl6 Al1 Cl3 110.73(4)
Cl5 Al1 Cl3 109.96(5)
Cl4 Al1 Cl3 108.48(6)
C4 C5 N1 118.4(2)
C4 C5 C6 123.7(2)
N1 C5 C6 117.9(2)
C3 C4 C5 120.6(2)
C3 C4 H4 119.7
C5 C4 H4 119.7
C1 C7 H7A 109.5
C1 C7 H7B 109.5
H7A C7 H7B 109.5
C1 C7 H7C 109.5
H7A C7 H7C 109.5
H7B C7 H7C 109.5
C1 C2 C3 119.5(2)
C1 C2 H2 120.2
C3 C2 H2 120.2
C5 C6 H6A 109.5
C5 C6 H6B 109.5
H6A C6 H6B 109.5
C5 C6 H6C 109.5
H6A C6 H6C 109.5
H6B C6 H6C 109.5
C4 C3 C2 120.4(2)
C4 C3 H3 119.8
C2 C3 H3 119.8
C1 N1 C5 122.0(2)
C1 N1 B1 118.46(19)
C5 N1 B1 119.5(2)
N1 C1 C2 119.1(2)
N1 C1 C7 117.8(2)
C2 C1 C7 123.1(2)
N1 B1 Cl1 117.51(19)
N1 B1 Cl2 119.6(2)
Cl1 B1 Cl2 122.89(17)

loop_
_geom_bond_atom_site_label_1
_geom_bond_atom_site_label_2
_geom_bond_distance
Cl6 Al1 2.1311(12)
Cl5 Al1 2.1331(12)
Cl4 Al1 2.1366(14)
Cl3 Al1 2.1371(13)
Cl1 B1 1.709(3)
Cl2 B1 1.715(3)
C5 C4 1.368(3)
C5 N1 1.374(3)
C5 C6 1.493(3)
C4 C3 1.368(3)
C4 H4 0.9500
C7 C1 1.491(3)
C7 H7A 0.9800
C7 H7B 0.9800
C7 H7C 0.9800
C2 C1 1.371(3)
C2 C3 1.383(3)
C2 H2 0.9500
C6 H6A 0.9800
C6 H6B 0.9800
C6 H6C 0.9800
C3 H3 0.9500
N1 C1 1.367(3)
N1 B1 1.508(3)

loop_
_geom_torsion_atom_site_label_1
_geom_torsion_atom_site_label_2
_geom_torsion_atom_site_label_3
_geom_torsion_atom_site_label_4
_geom_torsion
N1 C5 C4 C3 0.3(3)
C6 C5 C4 C3 -177.4(2)
C5 C4 C3 C2 -1.1(4)
C1 C2 C3 C4 1.1(4)
C4 C5 N1 C1 0.5(3)
C6 C5 N1 C1 178.4(2)
C4 C5 N1 B1 -177.4(2)
C6 C5 N1 B1 0.5(3)
C5 N1 C1 C2 -0.6(3)
B1 N1 C1 C2 177.4(2)
C5 N1 C1 C7 179.5(2)
B1 N1 C1 C7 -2.5(3)
C3 C2 C1 N1 -0.2(3)
C3 C2 C1 C7 179.7(2)
C1 N1 B1 Cl1 -83.6(2)
C5 N1 B1 Cl1 94.5(2)
C1 N1 B1 Cl2 95.8(2)
C5 N1 B1 Cl2 -86.2(2)
